data_4346966
loop_
_publ_author_name
'Jess, Kristof'
'Baabe, Dirk'
'Bannenberg, Thomas'
'Brandhorst, Kai'
'Freytag, Matthias'
'Jones, Peter G.'
'Tamm, Matthias'

_publ_section_title
;
 Ni-Fe and Pd-Fe Interactions in Nickel(II) and Palladium(II) Complexes of
 a Ferrocene-Bridged Bis(imidazolin-2-imine) Ligand.
;
_journal_issue 24
_journal_name_full 'Inorganic chemistry'
_journal_page_first 12032
_journal_page_last 12045
_journal_paper_doi 10.1021/acs.inorgchem.5b02457
_journal_volume 54
_journal_year 2015
_chemical_formula_sum 'C32 H50 B2 F8 Fe N6'
_chemical_formula_weight 748.25
_space_group_IT_number 14
_space_group_name_Hall '-P 2yn'
_space_group_name_H-M_alt 'P 1 21/n 1'
_symmetry_cell_setting monoclinic
_symmetry_space_group_name_H-M 'P 1 21/n 1'
_atom_sites_solution_hydrogens geom
_atom_sites_solution_primary direct
_atom_sites_solution_secondary difmap
_audit_creation_method SHELXL-97
_cell_angle_alpha 90.00
_cell_angle_beta 96.172(2)
_cell_angle_gamma 90.00
_cell_formula_units_Z 2
_cell_length_a 9.5417(2)
_cell_length_b 13.5415(3)
_cell_length_c 13.9601(3)
_cell_measurement_reflns_used 28708
_cell_measurement_temperature 100(2)
_cell_measurement_theta_max 75.8420
_cell_measurement_theta_min 4.5360
_cell_volume 1793.31(7)
_computing_cell_refinement
; 
CrysAlisPro, Agilent Technologies, 
Version 1.171.36.28 (release 01-02-2013 CrysAlis171 .NET) 
(compiled Feb  1 2013,16:14:44) 
;
_computing_data_collection
; 
CrysAlisPro, Agilent Technologies, 
Version 1.171.36.28 (release 01-02-2013 CrysAlis171 .NET) 
(compiled Feb  1 2013,16:14:44) 
;
_computing_data_reduction
; 
CrysAlisPro, Agilent Technologies, 
Version 1.171.36.28 (release 01-02-2013 CrysAlis171 .NET) 
(compiled Feb  1 2013,16:14:44)  
;
_computing_molecular_graphics 'Bruker XP'
_computing_publication_material SHELXL-97
_computing_structure_refinement 'SHELXL-97 (Sheldrick, 1997)'
_computing_structure_solution 'SHELXS-97 (Sheldrick, 1990)'
_diffrn_ambient_temperature 100(2)
_diffrn_detector_area_resol_mean 10.3543
_diffrn_measured_fraction_theta_full 0.999
_diffrn_measured_fraction_theta_max 0.994
_diffrn_measurement_device_type 'Oxford Diffraction Xcalibur, Atlas, Nova'
_diffrn_measurement_method '\w scans'
_diffrn_radiation_monochromator mirror
_diffrn_radiation_source 'Nova (Cu) X-ray Source'
_diffrn_radiation_type 'Cu K\a\a'
_diffrn_radiation_wavelength 1.54184
_diffrn_reflns_av_R_equivalents 0.0352
_diffrn_reflns_av_sigmaI/netI 0.0129
_diffrn_reflns_limit_h_max 11
_diffrn_reflns_limit_h_min -11
_diffrn_reflns_limit_k_max 16
_diffrn_reflns_limit_k_min -17
_diffrn_reflns_limit_l_max 17
_diffrn_reflns_limit_l_min -17
_diffrn_reflns_number 44383
_diffrn_reflns_theta_full 75.00
_diffrn_reflns_theta_max 76.01
_diffrn_reflns_theta_min 4.56
_exptl_absorpt_coefficient_mu 4.017
_exptl_absorpt_correction_T_max 1.00000
_exptl_absorpt_correction_T_min 0.78415
_exptl_absorpt_correction_type multi-scan
_exptl_absorpt_process_details
; 
CrysAlisPro, Agilent Technologies, 
Version 1.171.36.28 (release 01-02-2013 CrysAlis171 .NET) 
(compiled Feb  1 2013,16:14:44) 
;
_exptl_crystal_colour 'yellow-orange dichroic'
_exptl_crystal_density_diffrn 1.386
_exptl_crystal_density_method 'not measured'
_exptl_crystal_description fragment
_exptl_crystal_F_000 784
_exptl_crystal_size_max 0.2
_exptl_crystal_size_mid 0.2
_exptl_crystal_size_min 0.06
_refine_diff_density_max 0.510
_refine_diff_density_min -0.445
_refine_diff_density_rms 0.050
_refine_ls_extinction_method none
_refine_ls_goodness_of_fit_ref 1.050
_refine_ls_hydrogen_treatment mixed
_refine_ls_matrix_type full
_refine_ls_number_parameters 233
_refine_ls_number_reflns 3713
_refine_ls_number_restraints 0
_refine_ls_restrained_S_all 1.050
_refine_ls_R_factor_all 0.0374
_refine_ls_R_factor_gt 0.0364
_refine_ls_shift/su_max 0.029
_refine_ls_shift/su_mean 0.001
_refine_ls_structure_factor_coef Fsqd
_refine_ls_weighting_details 'calc w=1/[\s^2^(Fo^2^)+(0.0403P)^2^+1.5281P] where P=(Fo^2^+2Fc^2^)/3'
_refine_ls_weighting_scheme calc
_refine_ls_wR_factor_gt 0.0903
_refine_ls_wR_factor_ref 0.0910
_reflns_number_gt 3604
_reflns_number_total 3713
_reflns_threshold_expression >2sigma(I)
_cod_data_source_file ic5b02457_si_002.cif
_cod_data_source_block kress03
_cod_original_sg_symbol_H-M 'P 21/n'
_cod_database_code 4346966

loop_
_symmetry_equiv_pos_as_xyz
'x, y, z'
'-x+1/2, y+1/2, -z+1/2'
'-x, -y, -z'
'x-1/2, -y-1/2, z-1/2'

loop_
_atom_site_label
_atom_site_type_symbol
_atom_site_fract_x
_atom_site_fract_y
_atom_site_fract_z
_atom_site_U_iso_or_equiv
_atom_site_adp_type
_atom_site_occupancy
_atom_site_symmetry_multiplicity
_atom_site_calc_flag
_atom_site_refinement_flags
Fe Fe 0.5000 0.5000 0.5000 0.01516(10) Uani 1 2 d S
N1 N 0.57501(14) 0.72721(10) 0.50962(10) 0.0189(3) Uani 1 1 d .
H01 H 0.524(3) 0.7487(19) 0.5478(18) 0.041(7) Uiso 1 1 d .
N2 N 0.74661(14) 0.80911(10) 0.42201(10) 0.0197(3) Uani 1 1 d .
N3 N 0.52569(14) 0.82838(10) 0.36725(10) 0.0205(3) Uani 1 1 d .
C1 C 0.61861(15) 0.62801(11) 0.51864(11) 0.0165(3) Uani 1 1 d .
C2 C 0.66503(16) 0.56858(11) 0.44404(11) 0.0190(3) Uani 1 1 d .
H2 H 0.6669 0.5872 0.3786 0.023 Uiso 1 1 calc R
C3 C 0.70840(17) 0.47553(13) 0.48617(13) 0.0240(3) Uani 1 1 d .
H3 H 0.7460 0.4216 0.4537 0.029 Uiso 1 1 calc R
C4 C 0.68538(18) 0.47787(13) 0.58464(13) 0.0256(4) Uani 1 1 d .
H4 H 0.7047 0.4256 0.6295 0.031 Uiso 1 1 calc R
C5 C 0.62824(17) 0.57215(12) 0.60529(12) 0.0218(3) Uani 1 1 d .
H5 H 0.6017 0.5935 0.6656 0.026 Uiso 1 1 calc R
C6 C 0.61377(16) 0.78543(11) 0.43640(11) 0.0178(3) Uani 1 1 d .
C7 C 0.74268(17) 0.86901(12) 0.34033(13) 0.0236(3) Uani 1 1 d .
C8 C 0.60524(18) 0.88202(12) 0.30670(13) 0.0243(3) Uani 1 1 d .
C9 C 0.87056(17) 0.77929(12) 0.48961(12) 0.0232(3) Uani 1 1 d .
H9 H 0.8335 0.7368 0.5398 0.028 Uiso 1 1 calc R
C10 C 0.97363(18) 0.71603(14) 0.44086(14) 0.0299(4) Uani 1 1 d .
H10A H 0.9230 0.6610 0.4073 0.045 Uiso 1 1 calc R
H10B H 1.0460 0.6901 0.4895 0.045 Uiso 1 1 calc R
H10C H 1.0184 0.7562 0.3943 0.045 Uiso 1 1 calc R
C11 C 0.9378(2) 0.86834(15) 0.54185(16) 0.0367(4) Uani 1 1 d .
H11A H 0.9851 0.9086 0.4967 0.055 Uiso 1 1 calc R
H11B H 1.0069 0.8462 0.5945 0.055 Uiso 1 1 calc R
H11C H 0.8648 0.9078 0.5682 0.055 Uiso 1 1 calc R
C12 C 0.86929(19) 0.91017(15) 0.30059(15) 0.0328(4) Uani 1 1 d .
H12A H 0.8395 0.9494 0.2430 0.049 Uiso 1 1 calc R
H12B H 0.9299 0.8559 0.2835 0.049 Uiso 1 1 calc R
H12C H 0.9217 0.9522 0.3491 0.049 Uiso 1 1 calc R
C13 C 0.5454(2) 0.94211(16) 0.22252(15) 0.0368(5) Uani 1 1 d .
H13A H 0.6224 0.9702 0.1901 0.055 Uiso 1 1 calc R
H13B H 0.4879 0.9956 0.2448 0.055 Uiso 1 1 calc R
H13C H 0.4867 0.9000 0.1774 0.055 Uiso 1 1 calc R
C14 C 0.37081(17) 0.81364(13) 0.35853(12) 0.0243(3) Uani 1 1 d .
H14 H 0.3498 0.7717 0.4142 0.029 Uiso 1 1 calc R
C15 C 0.29429(19) 0.91166(15) 0.36720(14) 0.0309(4) Uani 1 1 d .
H15A H 0.3360 0.9469 0.4246 0.046 Uiso 1 1 calc R
H15B H 0.1943 0.8991 0.3727 0.046 Uiso 1 1 calc R
H15C H 0.3034 0.9519 0.3098 0.046 Uiso 1 1 calc R
C16 C 0.3228(2) 0.75633(14) 0.26722(13) 0.0308(4) Uani 1 1 d .
H16A H 0.3322 0.7980 0.2109 0.046 Uiso 1 1 calc R
H16B H 0.2239 0.7369 0.2678 0.046 Uiso 1 1 calc R
H16C H 0.3812 0.6971 0.2641 0.046 Uiso 1 1 calc R
B B 0.8232(3) 0.6744(2) 0.15514(16) 0.0394(5) Uani 1 1 d .
F1 F 0.7669(2) 0.75413(12) 0.10405(13) 0.0857(7) Uani 1 1 d .
F2 F 0.74999(13) 0.65323(10) 0.23105(9) 0.0430(3) Uani 1 1 d .
F3 F 0.8196(3) 0.59415(15) 0.09488(12) 0.0864(6) Uani 1 1 d .
F4 F 0.96135(15) 0.69895(16) 0.18766(13) 0.0738(5) Uani 1 1 d .

loop_
_atom_site_aniso_label
_atom_site_aniso_U_11
_atom_site_aniso_U_22
_atom_site_aniso_U_33
_atom_site_aniso_U_23
_atom_site_aniso_U_13
_atom_site_aniso_U_12
Fe 0.01522(18) 0.01337(17) 0.01665(17) 0.00109(12) 0.00057(12) -0.00246(12)
N1 0.0221(7) 0.0150(6) 0.0206(7) 0.0002(5) 0.0070(5) 0.0012(5)
N2 0.0167(6) 0.0160(6) 0.0262(7) 0.0033(5) 0.0020(5) 0.0008(5)
N3 0.0165(6) 0.0197(7) 0.0253(7) 0.0041(5) 0.0018(5) -0.0011(5)
C1 0.0145(7) 0.0152(7) 0.0198(7) 0.0001(6) 0.0014(5) -0.0021(5)
C2 0.0187(7) 0.0166(7) 0.0221(8) -0.0003(6) 0.0044(6) -0.0027(6)
C3 0.0179(8) 0.0168(7) 0.0372(10) 0.0000(7) 0.0027(7) -0.0003(6)
C4 0.0212(8) 0.0213(8) 0.0322(9) 0.0081(7) -0.0065(7) -0.0033(7)
C5 0.0220(8) 0.0241(8) 0.0180(7) 0.0012(6) -0.0031(6) -0.0062(6)
C6 0.0182(7) 0.0136(7) 0.0218(7) -0.0005(6) 0.0024(6) -0.0001(5)
C7 0.0204(8) 0.0200(8) 0.0305(9) 0.0069(7) 0.0043(6) -0.0007(6)
C8 0.0207(8) 0.0224(8) 0.0300(9) 0.0074(7) 0.0037(7) -0.0006(6)
C9 0.0181(7) 0.0230(8) 0.0277(8) 0.0027(6) -0.0011(6) 0.0012(6)
C10 0.0217(8) 0.0276(9) 0.0394(10) -0.0002(8) -0.0013(7) 0.0054(7)
C11 0.0310(10) 0.0292(10) 0.0478(12) -0.0081(9) -0.0054(8) -0.0007(8)
C12 0.0214(8) 0.0342(10) 0.0436(11) 0.0160(8) 0.0069(8) -0.0026(7)
C13 0.0263(9) 0.0424(11) 0.0410(11) 0.0224(9) 0.0010(8) -0.0004(8)
C14 0.0156(7) 0.0307(9) 0.0261(8) 0.0056(7) 0.0001(6) -0.0023(6)
C15 0.0215(8) 0.0395(10) 0.0317(9) 0.0005(8) 0.0032(7) 0.0061(7)
C16 0.0291(9) 0.0293(9) 0.0321(9) 0.0038(7) -0.0050(7) -0.0054(7)
B 0.0431(13) 0.0480(14) 0.0268(11) 0.0101(10) 0.0025(9) -0.0158(11)
F1 0.1146(15) 0.0564(10) 0.0747(11) 0.0429(9) -0.0423(10) -0.0371(10)
F2 0.0434(7) 0.0482(7) 0.0395(7) 0.0082(6) 0.0147(5) -0.0106(6)
F3 0.1386(18) 0.0823(13) 0.0404(8) -0.0177(8) 0.0192(10) -0.0060(12)
F4 0.0365(8) 0.1145(15) 0.0701(10) 0.0103(10) 0.0048(7) -0.0235(8)

loop_
_atom_type_symbol
_atom_type_description
_atom_type_scat_dispersion_real
_atom_type_scat_dispersion_imag
_atom_type_scat_source
C C 0.0181 0.0091 'International Tables Vol C Tables 4.2.6.8 and 6.1.1.4'
H H 0.0000 0.0000 'International Tables Vol C Tables 4.2.6.8 and 6.1.1.4'
B B 0.0090 0.0039 'International Tables Vol C Tables 4.2.6.8 and 6.1.1.4'
N N 0.0311 0.0180 'International Tables Vol C Tables 4.2.6.8 and 6.1.1.4'
F F 0.0727 0.0534 'International Tables Vol C Tables 4.2.6.8 and 6.1.1.4'
Fe Fe -1.1336 3.1974 'International Tables Vol C Tables 4.2.6.8 and 6.1.1.4'

loop_
_geom_angle_atom_site_label_1
_geom_angle_atom_site_label_2
_geom_angle_atom_site_label_3
_geom_angle
_geom_angle_site_symmetry_1
_geom_angle_site_symmetry_3
C4 Fe C4 180.000(1) 3_666 .
C4 Fe C3 139.46(7) 3_666 .
C4 Fe C3 40.54(8) . .
C4 Fe C3 40.54(8) 3_666 3_666
C4 Fe C3 139.46(7) . 3_666
C3 Fe C3 180.0 . 3_666
C4 Fe C2 111.45(7) 3_666 .
C4 Fe C2 68.55(7) . .
C3 Fe C2 40.91(6) . .
C3 Fe C2 139.09(6) 3_666 .
C4 Fe C2 68.55(7) 3_666 3_666
C4 Fe C2 111.45(7) . 3_666
C3 Fe C2 139.09(6) . 3_666
C3 Fe C2 40.91(6) 3_666 3_666
C2 Fe C2 180.00(8) . 3_666
C4 Fe C5 40.85(7) 3_666 3_666
C4 Fe C5 139.15(7) . 3_666
C3 Fe C5 111.44(7) . 3_666
C3 Fe C5 68.56(7) 3_666 3_666
C2 Fe C5 111.40(6) . 3_666
C2 Fe C5 68.60(6) 3_666 3_666
C4 Fe C5 139.15(7) 3_666 .
C4 Fe C5 40.85(7) . .
C3 Fe C5 68.56(7) . .
C3 Fe C5 111.44(7) 3_666 .
C2 Fe C5 68.60(6) . .
C2 Fe C5 111.40(6) 3_666 .
C5 Fe C5 180.0 3_666 .
C4 Fe C1 112.19(6) 3_666 .
C4 Fe C1 67.81(6) . .
C3 Fe C1 67.90(6) . .
C3 Fe C1 112.10(6) 3_666 .
C2 Fe C1 40.38(6) . .
C2 Fe C1 139.62(6) 3_666 .
C5 Fe C1 139.71(6) 3_666 .
C5 Fe C1 40.29(6) . .
C4 Fe C1 67.81(6) 3_666 3_666
C4 Fe C1 112.19(6) . 3_666
C3 Fe C1 112.10(6) . 3_666
C3 Fe C1 67.90(6) 3_666 3_666
C2 Fe C1 139.62(6) . 3_666
C2 Fe C1 40.38(6) 3_666 3_666
C5 Fe C1 40.29(6) 3_666 3_666
C5 Fe C1 139.71(6) . 3_666
C1 Fe C1 180.0 . 3_666
C6 N1 C1 120.92(13) . .
C6 N2 C7 108.53(13) . .
C6 N2 C9 122.62(13) . .
C7 N2 C9 128.71(13) . .
C6 N3 C8 108.73(13) . .
C6 N3 C14 122.81(13) . .
C8 N3 C14 128.39(14) . .
N1 C1 C5 125.12(14) . .
N1 C1 C2 125.87(14) . .
C5 C1 C2 108.97(14) . .
N1 C1 Fe 129.42(11) . .
C5 C1 Fe 69.27(9) . .
C2 C1 Fe 69.14(9) . .
C1 C2 C3 107.20(14) . .
C1 C2 Fe 70.48(9) . .
C3 C2 Fe 69.24(9) . .
C4 C3 C2 108.11(15) . .
C4 C3 Fe 69.56(10) . .
C2 C3 Fe 69.85(9) . .
C3 C4 C5 108.55(15) . .
C3 C4 Fe 69.90(10) . .
C5 C4 Fe 70.13(9) . .
C1 C5 C4 107.14(15) . .
C1 C5 Fe 70.45(9) . .
C4 C5 Fe 69.02(9) . .
N3 C6 N2 108.48(13) . .
N3 C6 N1 125.90(14) . .
N2 C6 N1 125.62(14) . .
C8 C7 N2 107.35(14) . .
C8 C7 C12 127.94(16) . .
N2 C7 C12 124.71(15) . .
C7 C8 N3 106.90(14) . .
C7 C8 C13 128.15(16) . .
N3 C8 C13 124.95(15) . .
N2 C9 C11 110.84(14) . .
N2 C9 C10 112.19(14) . .
C11 C9 C10 113.79(15) . .
N3 C14 C16 110.20(14) . .
N3 C14 C15 110.95(14) . .
C16 C14 C15 114.00(15) . .
F2 B F1 111.4(2) . .
F2 B F3 109.25(19) . .
F1 B F3 108.8(2) . .
F2 B F4 110.16(18) . .
F1 B F4 106.65(19) . .
F3 B F4 110.5(2) . .

loop_
_geom_bond_atom_site_label_1
_geom_bond_atom_site_label_2
_geom_bond_distance
_geom_bond_site_symmetry_2
Fe C4 2.0409(17) 3_666
Fe C4 2.0409(17) .
Fe C3 2.0454(16) .
Fe C3 2.0454(16) 3_666
Fe C2 2.0535(15) .
Fe C2 2.0535(15) 3_666
Fe C5 2.0557(15) 3_666
Fe C5 2.0557(15) .
Fe C1 2.0712(15) .
Fe C1 2.0712(15) 3_666
N1 C6 1.373(2) .
N1 C1 1.408(2) .
N2 C6 1.343(2) .
N2 C7 1.397(2) .
N2 C9 1.487(2) .
N3 C6 1.342(2) .
N3 C8 1.399(2) .
N3 C14 1.483(2) .
C1 C5 1.421(2) .
C1 C2 1.424(2) .
C2 C3 1.433(2) .
C3 C4 1.416(3) .
C4 C5 1.430(2) .
C7 C8 1.356(2) .
C7 C12 1.491(2) .
C8 C13 1.492(2) .
C9 C11 1.515(2) .
C9 C10 1.519(2) .
C14 C16 1.520(2) .
C14 C15 1.526(2) .
B F2 1.361(3) .
B F1 1.371(3) .
B F3 1.372(3) .
B F4 1.388(3) .

loop_
_geom_torsion_atom_site_label_1
_geom_torsion_atom_site_label_2
_geom_torsion_atom_site_label_3
_geom_torsion_atom_site_label_4
_geom_torsion
_geom_torsion_site_symmetry_1
C6 N1 C1 C5 156.99(15) .
C6 N1 C1 C2 -20.5(2) .
C6 N1 C1 Fe -111.98(16) .
C4 Fe C1 N1 22.44(16) 3_666
C4 Fe C1 N1 -157.56(16) .
C3 Fe C1 N1 158.51(16) .
C3 Fe C1 N1 -21.49(16) 3_666
C2 Fe C1 N1 119.90(18) .
C2 Fe C1 N1 -60.10(18) 3_666
C5 Fe C1 N1 60.98(18) 3_666
C5 Fe C1 N1 -119.02(18) .
C1 Fe C1 N1 -100(100) 3_666
C4 Fe C1 C5 141.46(10) 3_666
C4 Fe C1 C5 -38.54(10) .
C3 Fe C1 C5 -82.47(11) .
C3 Fe C1 C5 97.53(11) 3_666
C2 Fe C1 C5 -121.08(13) .
C2 Fe C1 C5 58.92(13) 3_666
C5 Fe C1 C5 180.0 3_666
C1 Fe C1 C5 19(100) 3_666
C4 Fe C1 C2 -97.47(10) 3_666
C4 Fe C1 C2 82.53(10) .
C3 Fe C1 C2 38.60(10) .
C3 Fe C1 C2 -141.40(10) 3_666
C2 Fe C1 C2 180.0 3_666
C5 Fe C1 C2 -58.92(13) 3_666
C5 Fe C1 C2 121.08(13) .
C1 Fe C1 C2 140(100) 3_666
N1 C1 C2 C3 175.96(14) .
C5 C1 C2 C3 -1.88(17) .
Fe C1 C2 C3 -59.77(11) .
N1 C1 C2 Fe -124.27(15) .
C5 C1 C2 Fe 57.89(11) .
C4 Fe C2 C1 99.46(10) 3_666
C4 Fe C2 C1 -80.54(10) .
C3 Fe C2 C1 -118.03(14) .
C3 Fe C2 C1 61.97(14) 3_666
C2 Fe C2 C1 -53(100) 3_666
C5 Fe C2 C1 143.50(9) 3_666
C5 Fe C2 C1 -36.50(9) .
C1 Fe C2 C1 180.0 3_666
C4 Fe C2 C3 -142.50(11) 3_666
C4 Fe C2 C3 37.50(11) .
C3 Fe C2 C3 180.0 3_666
C2 Fe C2 C3 65(100) 3_666
C5 Fe C2 C3 -98.47(11) 3_666
C5 Fe C2 C3 81.53(11) .
C1 Fe C2 C3 118.03(14) .
C1 Fe C2 C3 -61.97(14) 3_666
C1 C2 C3 C4 1.32(18) .
Fe C2 C3 C4 -59.24(11) .
C1 C2 C3 Fe 60.56(11) .
C4 Fe C3 C4 180.0 3_666
C3 Fe C3 C4 -39(100) 3_666
C2 Fe C3 C4 119.35(14) .
C2 Fe C3 C4 -60.65(14) 3_666
C5 Fe C3 C4 -142.29(10) 3_666
C5 Fe C3 C4 37.71(10) .
C1 Fe C3 C4 81.23(11) .
C1 Fe C3 C4 -98.77(11) 3_666
C4 Fe C3 C2 60.65(14) 3_666
C4 Fe C3 C2 -119.35(14) .
C3 Fe C3 C2 -159(100) 3_666
C2 Fe C3 C2 180.0 3_666
C5 Fe C3 C2 98.36(10) 3_666
C5 Fe C3 C2 -81.64(10) .
C1 Fe C3 C2 -38.12(9) .
C1 Fe C3 C2 141.88(9) 3_666
C2 C3 C4 C5 -0.27(19) .
Fe C3 C4 C5 -59.69(11) .
C2 C3 C4 Fe 59.42(11) .
C4 Fe C4 C3 161(57) 3_666
C3 Fe C4 C3 180.0 3_666
C2 Fe C4 C3 -37.83(10) .
C2 Fe C4 C3 142.17(10) 3_666
C5 Fe C4 C3 60.50(14) 3_666
C5 Fe C4 C3 -119.50(14) .
C1 Fe C4 C3 -81.48(10) .
C1 Fe C4 C3 98.52(10) 3_666
C4 Fe C4 C5 -80(57) 3_666
C3 Fe C4 C5 119.50(14) .
C3 Fe C4 C5 -60.50(14) 3_666
C2 Fe C4 C5 81.67(10) .
C2 Fe C4 C5 -98.33(10) 3_666
C5 Fe C4 C5 180.0 3_666
C1 Fe C4 C5 38.02(9) .
C1 Fe C4 C5 -141.98(9) 3_666
N1 C1 C5 C4 -176.15(14) .
C2 C1 C5 C4 1.72(18) .
Fe C1 C5 C4 59.53(11) .
N1 C1 C5 Fe 124.33(15) .
C2 C1 C5 Fe -57.81(11) .
C3 C4 C5 C1 -0.88(18) .
Fe C4 C5 C1 -60.44(11) .
C3 C4 C5 Fe 59.55(12) .
C4 Fe C5 C1 -61.89(14) 3_666
C4 Fe C5 C1 118.11(14) .
C3 Fe C5 C1 80.69(10) .
C3 Fe C5 C1 -99.31(10) 3_666
C2 Fe C5 C1 36.58(9) .
C2 Fe C5 C1 -143.42(9) 3_666
C5 Fe C5 C1 -150(100) 3_666
C1 Fe C5 C1 180.0 3_666
C4 Fe C5 C4 180.0 3_666
C3 Fe C5 C4 -37.43(10) .
C3 Fe C5 C4 142.57(10) 3_666
C2 Fe C5 C4 -81.53(11) .
C2 Fe C5 C4 98.47(11) 3_666
C5 Fe C5 C4 92(100) 3_666
C1 Fe C5 C4 -118.11(14) .
C1 Fe C5 C4 61.89(14) 3_666
C8 N3 C6 N2 -0.36(18) .
C14 N3 C6 N2 176.91(14) .
C8 N3 C6 N1 179.56(15) .
C14 N3 C6 N1 -3.2(2) .
C7 N2 C6 N3 -0.28(18) .
C9 N2 C6 N3 175.75(14) .
C7 N2 C6 N1 179.80(15) .
C9 N2 C6 N1 -4.2(2) .
C1 N1 C6 N3 118.59(18) .
C1 N1 C6 N2 -61.5(2) .
C6 N2 C7 C8 0.82(19) .
C9 N2 C7 C8 -174.89(15) .
C6 N2 C7 C12 -179.68(17) .
C9 N2 C7 C12 4.6(3) .
N2 C7 C8 N3 -1.0(2) .
C12 C7 C8 N3 179.51(18) .
N2 C7 C8 C13 178.31(19) .
C12 C7 C8 C13 -1.2(3) .
C6 N3 C8 C7 0.87(19) .
C14 N3 C8 C7 -176.20(16) .
C6 N3 C8 C13 -178.48(18) .
C14 N3 C8 C13 4.4(3) .
C6 N2 C9 C11 -111.11(18) .
C7 N2 C9 C11 64.1(2) .
C6 N2 C9 C10 120.46(17) .
C7 N2 C9 C10 -64.4(2) .
C6 N3 C14 C16 -112.64(17) .
C8 N3 C14 C16 64.1(2) .
C6 N3 C14 C15 120.13(17) .
C8 N3 C14 C15 -63.2(2) .
